data_4325046
loop_
_publ_author_name
'Li-Pei Wei'
'Zhi-Gang Ren'
'Lian-Wen Zhu'
'Wen-Yan Yan'
'Sha Sun'
'Hui-Fang Wang'
'Jian-Ping Lang'
'Zhen-Rong Sun'

_publ_contact_author_address
;
 College of Chemistry, Chemical Engineering and Materials Science
 Soochow University
 Suzhou 215123, Jiangsu
 P.R.China
;
_publ_contact_author_email jplang@suda.edu.cn
_publ_contact_author_fax 86-512-65880089
_publ_contact_author_name 'Jian-Ping Lang'
_publ_contact_author_phone 86-512-65882865
_publ_section_title
;
 Construction of Halide-Bridged Tungsten-Copper-Sulfide Double Cubanelike
 Clusters from a New Precursor [(Tp*WS2)2(\m-S2)]
;
_journal_name_full 'Inorganic Chemistry'
_journal_page_first 4493
_journal_page_last 4502
_journal_paper_doi 10.1021/ic200147d
_journal_volume 50
_journal_year 2011
_chemical_formula_moiety '(C30 H44 B2 Br5 Cu6 N12 S6 W2), (C6 H14 N), 1.5(C4 H10 O), 2(C H3)'
_chemical_formula_sum 'C44 H79 B2 Br5 Cu6 N13 O1.5 S6 W2'
_chemical_formula_weight 2176.67
_chemical_name_systematic
; 
 ? 
;
_space_group_IT_number 60
_symmetry_cell_setting orthorhombic
_symmetry_space_group_name_Hall '-P 2n 2ab'
_symmetry_space_group_name_H-M 'P b c n'
_atom_sites_solution_hydrogens geom
_atom_sites_solution_primary direct
_atom_sites_solution_secondary difmap
_cell_angle_alpha 90.00
_cell_angle_beta 90.00
_cell_angle_gamma 90.00
_cell_formula_units_Z 4
_cell_length_a 21.702(4)
_cell_length_b 24.328(5)
_cell_length_c 15.580(3)
_cell_measurement_reflns_used 27113
_cell_measurement_temperature 223(2)
_cell_measurement_theta_max 27.4894
_cell_measurement_theta_min 3.1048
_cell_volume 8226(3)
_computing_cell_refinement 'CrystalClear, Ver. 1.30 (Rigaku/MSC, 2001)'
_computing_data_collection 'CrystalClear, Ver. 1.30 (Rigaku/MSC, 2001)'
_computing_data_reduction 'CrystalStructure, Ver. 3.60 (Rigaku/MSC, 2004)'
_computing_molecular_graphics 'ORTEPII (Johnson, 1976)'
_computing_publication_material SHELXL97
_computing_structure_refinement 'SHELXL-97 (Sheldrick, 1997)'
_computing_structure_solution 'SHELXS-97 (Sheldrick, 1990)'
_diffrn_ambient_temperature 223(2)
_diffrn_measured_fraction_theta_full 0.992
_diffrn_measured_fraction_theta_max 0.992
_diffrn_measurement_device_type 'Rigaku MercuryCCD area detector'
_diffrn_measurement_method \w
_diffrn_radiation_monochromator graphite
_diffrn_radiation_source 'fine-focus sealed tube'
_diffrn_radiation_type MoK\a
_diffrn_radiation_wavelength 0.71073
_diffrn_reflns_av_R_equivalents 0.0450
_diffrn_reflns_av_sigmaI/netI 0.0413
_diffrn_reflns_limit_h_max 25
_diffrn_reflns_limit_h_min -23
_diffrn_reflns_limit_k_max 22
_diffrn_reflns_limit_k_min -28
_diffrn_reflns_limit_l_max 17
_diffrn_reflns_limit_l_min -18
_diffrn_reflns_number 29006
_diffrn_reflns_theta_full 25.00
_diffrn_reflns_theta_max 25.00
_diffrn_reflns_theta_min 3.22
_diffrn_standards_decay_% 0
_diffrn_standards_interval_count 0
_diffrn_standards_interval_time 0
_diffrn_standards_number 0
_exptl_absorpt_coefficient_mu 6.922
_exptl_absorpt_correction_T_max 0.4233
_exptl_absorpt_correction_T_min 0.0854
_exptl_absorpt_correction_type multi-scan
_exptl_absorpt_process_details 'Jacobson, R. (1998) Private communication to Rigaku Company, Tokyo, Japan.'
_exptl_crystal_colour black
_exptl_crystal_density_diffrn 1.758
_exptl_crystal_description Chip
_exptl_crystal_F_000 4196
_exptl_crystal_size_max 0.70
_exptl_crystal_size_mid 0.18
_exptl_crystal_size_min 0.15
_refine_diff_density_max 1.698
_refine_diff_density_min -0.976
_refine_diff_density_rms 0.151
_refine_ls_extinction_method none
_refine_ls_goodness_of_fit_ref 1.162
_refine_ls_hydrogen_treatment mixed
_refine_ls_matrix_type full
_refine_ls_number_parameters 433
_refine_ls_number_reflns 7196
_refine_ls_number_restraints 24
_refine_ls_restrained_S_all 1.162
_refine_ls_R_factor_all 0.0579
_refine_ls_R_factor_gt 0.0489
_refine_ls_shift/su_max 0.011
_refine_ls_shift/su_mean 0.000
_refine_ls_structure_factor_coef Fsqd
_refine_ls_weighting_details 'calc w=1/[\s^2^(Fo^2^)+(0.0674P)^2^+18.1372P] where P=(Fo^2^+2Fc^2^)/3'
_refine_ls_weighting_scheme calc
_refine_ls_wR_factor_gt 0.1312
_refine_ls_wR_factor_ref 0.1376
_reflns_number_gt 6308
_reflns_number_total 7196
_reflns_threshold_expression >2sigma(I)
_cod_data_source_file ic200147d_si_002_1.cif
_cod_data_source_block 6
_cod_original_formula_sum 'C44 H79 B2 Br5 Cu6 N13 O1.50 S6 W2'
_cod_database_code 4325046

loop_
_symmetry_equiv_pos_as_xyz
'x, y, z'
'-x+1/2, -y+1/2, z+1/2'
'-x, y, -z+1/2'
'x+1/2, -y+1/2, -z'
'-x, -y, -z'
'x-1/2, y-1/2, -z-1/2'
'x, -y, z-1/2'
'-x-1/2, y-1/2, z'

loop_
_atom_site_label
_atom_site_type_symbol
_atom_site_fract_x
_atom_site_fract_y
_atom_site_fract_z
_atom_site_U_iso_or_equiv
_atom_site_adp_type
_atom_site_occupancy
_atom_site_symmetry_multiplicity
_atom_site_calc_flag
_atom_site_refinement_flags
_atom_site_disorder_assembly
_atom_site_disorder_group
W1 W 0.677574(14) 0.200800(14) 0.224688(19) 0.03187(13) Uani 1 1 d . . .
S1 S 0.67746(9) 0.14447(9) 0.34346(12) 0.0383(5) Uani 1 1 d . . .
S2 S 0.58938(10) 0.25243(9) 0.23806(12) 0.0365(4) Uani 1 1 d . . .
S3 S 0.65653(9) 0.14184(9) 0.11210(12) 0.0358(4) Uani 1 1 d . . .
Cu1 Cu 0.64303(5) 0.09560(4) 0.23378(6) 0.0380(2) Uani 1 1 d . . .
Cu2 Cu 0.56804(4) 0.18155(4) 0.15101(6) 0.0390(2) Uani 1 1 d . . .
Cu3 Cu 0.58407(5) 0.18265(5) 0.33201(6) 0.0411(3) Uani 1 1 d . . .
Br1 Br 0.63514(4) 0.00104(3) 0.24411(5) 0.0419(2) Uani 1 1 d . . .
Br2 Br 0.48510(4) 0.18975(4) 0.05108(5) 0.0393(2) Uani 1 1 d . . .
Br3 Br 0.5000 0.10949(5) 0.2500 0.0332(2) Uani 1 2 d S . .
B1 B 0.8076(5) 0.2773(5) 0.2058(7) 0.047(2) Uani 1 1 d . . .
N1 N 0.7796(3) 0.2863(3) 0.2936(4) 0.0458(18) Uani 1 1 d . . .
N2 N 0.7239(3) 0.2633(3) 0.3135(4) 0.0423(16) Uani 1 1 d . . .
N3 N 0.8227(3) 0.2174(3) 0.1931(5) 0.0453(18) Uani 1 1 d . . .
N4 N 0.7790(3) 0.1781(3) 0.2051(5) 0.0460(17) Uani 1 1 d . . .
N5 N 0.7604(3) 0.2946(3) 0.1375(4) 0.0424(17) Uani 1 1 d . . .
N6 N 0.7072(3) 0.2649(3) 0.1256(4) 0.0407(16) Uani 1 1 d . . .
C1 C 0.8592(5) 0.3489(5) 0.3557(7) 0.069(3) Uani 1 1 d . . .
H1A H 0.8920 0.3239 0.3394 0.104 Uiso 1 1 calc R . .
H1B H 0.8680 0.3642 0.4119 0.104 Uiso 1 1 calc R . .
H1C H 0.8563 0.3783 0.3140 0.104 Uiso 1 1 calc R . .
C2 C 0.7997(5) 0.3185(4) 0.3587(6) 0.051(2) Uani 1 1 d . . .
C3 C 0.7562(4) 0.3165(4) 0.4220(5) 0.050(2) Uani 1 1 d . . .
H3 H 0.7576 0.3350 0.4750 0.060 Uiso 1 1 calc R . .
C4 C 0.7098(4) 0.2823(4) 0.3937(5) 0.043(2) Uani 1 1 d . . .
C5 C 0.6536(4) 0.2690(5) 0.4448(6) 0.055(2) Uani 1 1 d . . .
H5A H 0.6173 0.2816 0.4143 0.082 Uiso 1 1 calc R . .
H5B H 0.6559 0.2872 0.5001 0.082 Uiso 1 1 calc R . .
H5C H 0.6511 0.2295 0.4533 0.082 Uiso 1 1 calc R . .
C6 C 0.9360(4) 0.2257(6) 0.1615(8) 0.076(3) Uani 1 1 d . . .
H6A H 0.9700 0.2005 0.1531 0.114 Uiso 1 1 calc R . .
H6B H 0.9442 0.2488 0.2110 0.114 Uiso 1 1 calc R . .
H6C H 0.9313 0.2486 0.1109 0.114 Uiso 1 1 calc R . .
C7 C 0.8783(4) 0.1940(5) 0.1760(7) 0.059(3) Uani 1 1 d . . .
C8 C 0.8711(4) 0.1390(5) 0.1783(7) 0.066(3) Uani 1 1 d . . .
H8 H 0.9021 0.1125 0.1700 0.080 Uiso 1 1 calc R . .
C9 C 0.8076(4) 0.1283(5) 0.1957(7) 0.061(3) Uani 1 1 d . . .
C10 C 0.7795(5) 0.0724(5) 0.2016(10) 0.082(4) Uani 1 1 d . . .
H10A H 0.7557 0.0696 0.2541 0.123 Uiso 1 1 calc R . .
H10B H 0.8119 0.0449 0.2019 0.123 Uiso 1 1 calc R . .
H10C H 0.7527 0.0664 0.1527 0.123 Uiso 1 1 calc R . .
C11 C 0.8172(5) 0.3745(5) 0.0739(7) 0.069(3) Uani 1 1 d . . .
H11A H 0.8239 0.3898 0.1306 0.104 Uiso 1 1 calc R . .
H11B H 0.8069 0.4039 0.0342 0.104 Uiso 1 1 calc R . .
H11C H 0.8544 0.3562 0.0547 0.104 Uiso 1 1 calc R . .
C12 C 0.7653(4) 0.3341(4) 0.0773(5) 0.043(2) Uani 1 1 d . . .
C13 C 0.7161(4) 0.3303(4) 0.0267(6) 0.049(2) Uani 1 1 d . . .
H13 H 0.7074 0.3527 -0.0210 0.058 Uiso 1 1 calc R . .
C14 C 0.6795(4) 0.2873(4) 0.0569(5) 0.0405(19) Uani 1 1 d . . .
C15 C 0.6201(4) 0.2697(4) 0.0181(6) 0.051(2) Uani 1 1 d . . .
H15A H 0.6219 0.2308 0.0048 0.076 Uiso 1 1 calc R . .
H15B H 0.6129 0.2904 -0.0342 0.076 Uiso 1 1 calc R . .
H15C H 0.5869 0.2765 0.0583 0.076 Uiso 1 1 calc R . .
N7 N 0.5000 0.0000 0.5000 0.037(2) Uani 1 2 d S . .
C16 C 0.5059(8) 0.0099(8) 0.5961(10) 0.045(4) Uani 0.50 1 d P A -1
H16A H 0.4714 -0.0080 0.6256 0.054 Uiso 0.50 1 calc PR A -1
H16B H 0.5441 -0.0069 0.6168 0.054 Uiso 0.50 1 calc PR A -1
C17 C 0.4455(7) 0.0323(7) 0.4626(10) 0.036(3) Uani 0.50 1 d PU A -1
H17A H 0.4427 0.0285 0.4001 0.043 Uiso 0.50 1 calc PR A -1
H17B H 0.4471 0.0714 0.4780 0.043 Uiso 0.50 1 calc PR A -1
C18 C 0.4977(7) -0.0581(7) 0.4842(11) 0.041(4) Uani 0.50 1 d P A -1
H18A H 0.4627 -0.0733 0.5160 0.050 Uiso 0.50 1 calc PR A -1
H18B H 0.5352 -0.0747 0.5077 0.050 Uiso 0.50 1 calc PR A -1
C19 C 0.5577(7) 0.0291(7) 0.4559(10) 0.038(4) Uani 0.50 1 d P A -1
H19A H 0.5619 0.0674 0.4741 0.046 Uiso 0.50 1 calc PR A -1
H19B H 0.5553 0.0274 0.3931 0.046 Uiso 0.50 1 calc PR A -1
C20 C 0.5061(19) 0.0693(14) 0.618(3) 0.041(10) Uani 0.50 1 d P A -1
H20A H 0.5390 0.0875 0.5865 0.062 Uiso 0.50 1 calc PR A -1
H20B H 0.5125 0.0738 0.6788 0.062 Uiso 0.50 1 calc PR A -1
H20C H 0.4669 0.0855 0.6016 0.062 Uiso 0.50 1 calc PR A -1
C21 C 0.3852(16) -0.0023(15) 0.516(3) 0.068(11) Uani 0.50 1 d P A -1
H21A H 0.3537 -0.0124 0.4743 0.101 Uiso 0.50 1 calc PR A -1
H21B H 0.3675 0.0216 0.5588 0.101 Uiso 0.50 1 calc PR A -1
H21C H 0.4013 -0.0352 0.5428 0.101 Uiso 0.50 1 calc PR A -1
C22 C 0.491(3) -0.078(2) 0.380(3) 0.084(18) Uani 0.50 1 d P A -1
H22A H 0.4501 -0.0687 0.3597 0.125 Uiso 0.50 1 calc PR A -1
H22B H 0.4979 -0.1168 0.3758 0.125 Uiso 0.50 1 calc PR A -1
H22C H 0.5215 -0.0582 0.3461 0.125 Uiso 0.50 1 calc PR A -1
C23 C 0.6190(17) -0.0130(14) 0.497(2) 0.047(8) Uani 0.50 1 d PU A -1
H23A H 0.6162 -0.0147 0.5590 0.070 Uiso 0.50 1 calc PR A -1
H23B H 0.6583 0.0027 0.4805 0.070 Uiso 0.50 1 calc PR A -1
H23C H 0.6155 -0.0498 0.4734 0.070 Uiso 0.50 1 calc PR A -1
O1 O 0.8336(13) -0.0441(12) 0.3325(19) 0.157(10) Uani 0.50 1 d PD . .
C24 C 0.7902(17) -0.0374(15) 0.400(2) 0.139(13) Uani 0.50 1 d PDU . .
H24A H 0.7927 -0.0710 0.4344 0.166 Uiso 0.50 1 calc PR . .
H24B H 0.7496 -0.0379 0.3725 0.166 Uiso 0.50 1 calc PR . .
C25 C 0.7884(13) 0.0078(11) 0.461(2) 0.097(9) Uani 0.50 1 d PD . .
H25A H 0.7534 0.0031 0.4993 0.145 Uiso 0.50 1 calc PR . .
H25B H 0.7845 0.0423 0.4306 0.145 Uiso 0.50 1 calc PR . .
H25C H 0.8261 0.0080 0.4947 0.145 Uiso 0.50 1 calc PR . .
C26 C 0.8056(18) -0.0767(14) 0.263(2) 0.128(14) Uani 0.50 1 d PD . .
H26A H 0.7764 -0.0554 0.2285 0.154 Uiso 0.50 1 calc PR . .
H26B H 0.7861 -0.1105 0.2840 0.154 Uiso 0.50 1 calc PR . .
C27 C 0.8664(18) -0.0871(13) 0.217(2) 0.146(17) Uani 0.50 1 d PD . .
H27A H 0.8591 -0.1088 0.1661 0.219 Uiso 0.50 1 calc PR . .
H27B H 0.8941 -0.1068 0.2553 0.219 Uiso 0.50 1 calc PR . .
H27C H 0.8849 -0.0522 0.2013 0.219 Uiso 0.50 1 calc PR . .
O2 O 0.0000 0.042(2) 0.2500 0.166(16) Uiso 0.50 2 d SPD . .
C28 C 0.028(3) 0.065(3) 0.174(4) 0.34(4) Uiso 0.50 1 d PD . .
H28A H -0.0113 0.0749 0.1462 0.402 Uiso 0.50 1 calc PR . .
H28B H 0.0387 0.0302 0.1480 0.402 Uiso 0.50 1 calc PR . .
C29 C 0.0680(16) 0.1004(16) 0.115(2) 0.150(15) Uiso 0.50 1 d PD . .
H29A H 0.0423 0.1190 0.0736 0.225 Uiso 0.50 1 calc PR . .
H29B H 0.0973 0.0769 0.0860 0.225 Uiso 0.50 1 calc PR . .
H29C H 0.0901 0.1274 0.1494 0.225 Uiso 0.50 1 calc PR . .
H1 H 0.849(3) 0.310(3) 0.197(4) 0.013(15) Uiso 1 1 d . . .

loop_
_atom_site_aniso_label
_atom_site_aniso_U_11
_atom_site_aniso_U_22
_atom_site_aniso_U_33
_atom_site_aniso_U_23
_atom_site_aniso_U_13
_atom_site_aniso_U_12
W1 0.0311(2) 0.0345(2) 0.02999(19) 0.00170(12) -0.00140(12) -0.00652(13)
S1 0.0381(10) 0.0450(12) 0.0319(10) 0.0035(9) -0.0037(8) -0.0024(9)
S2 0.0414(11) 0.0340(11) 0.0340(9) -0.0005(8) -0.0025(8) -0.0026(8)
S3 0.0394(10) 0.0387(11) 0.0293(9) -0.0004(8) 0.0032(8) -0.0032(9)
Cu1 0.0467(6) 0.0340(6) 0.0332(5) 0.0026(4) -0.0008(4) -0.0048(4)
Cu2 0.0360(5) 0.0443(6) 0.0366(5) -0.0058(4) -0.0070(4) 0.0003(4)
Cu3 0.0407(5) 0.0481(6) 0.0346(5) 0.0058(4) 0.0053(4) 0.0021(5)
Br1 0.0482(5) 0.0349(5) 0.0425(4) 0.0042(3) -0.0016(4) -0.0014(4)
Br2 0.0362(4) 0.0528(5) 0.0290(4) 0.0013(3) -0.0024(3) -0.0002(4)
Br3 0.0323(5) 0.0329(6) 0.0343(5) 0.000 0.0014(4) 0.000
B1 0.042(5) 0.051(7) 0.048(6) 0.002(5) 0.003(5) -0.014(5)
N1 0.045(4) 0.053(5) 0.039(4) 0.001(3) -0.009(3) -0.022(4)
N2 0.045(4) 0.044(4) 0.038(4) 0.005(3) -0.007(3) -0.015(3)
N3 0.030(4) 0.059(5) 0.047(4) 0.005(4) -0.003(3) -0.011(3)
N4 0.030(3) 0.051(5) 0.057(4) 0.007(4) 0.007(3) -0.002(3)
N5 0.039(4) 0.048(4) 0.040(4) -0.001(3) 0.003(3) -0.022(3)
N6 0.038(4) 0.049(4) 0.036(3) 0.002(3) 0.000(3) -0.012(3)
C1 0.073(7) 0.077(8) 0.058(6) -0.008(5) -0.015(5) -0.039(6)
C2 0.059(6) 0.050(6) 0.045(5) 0.009(4) -0.014(5) -0.020(5)
C3 0.064(6) 0.051(6) 0.034(4) -0.005(4) -0.009(4) -0.017(5)
C4 0.049(5) 0.045(5) 0.036(4) -0.003(4) -0.004(4) -0.008(4)
C5 0.055(5) 0.071(7) 0.039(5) -0.018(5) 0.000(4) -0.016(5)
C6 0.038(5) 0.116(10) 0.076(7) 0.014(7) -0.001(5) -0.019(6)
C7 0.028(5) 0.090(9) 0.059(6) 0.015(6) -0.003(4) -0.007(5)
C8 0.034(5) 0.078(8) 0.088(8) 0.019(6) 0.015(5) 0.008(5)
C9 0.044(5) 0.062(7) 0.077(7) 0.006(6) 0.012(5) 0.004(5)
C10 0.054(6) 0.051(7) 0.142(12) 0.015(7) 0.011(7) 0.001(5)
C11 0.086(7) 0.069(7) 0.052(6) 0.007(5) -0.003(5) -0.047(6)
C12 0.049(5) 0.042(5) 0.037(4) -0.001(4) 0.006(4) -0.020(4)
C13 0.060(6) 0.041(5) 0.045(5) 0.010(4) 0.002(4) -0.014(4)
C14 0.050(5) 0.033(5) 0.039(4) 0.004(4) 0.001(4) -0.004(4)
C15 0.050(5) 0.052(6) 0.051(5) 0.019(4) -0.006(4) -0.011(4)
N7 0.044(5) 0.039(6) 0.030(4) 0.011(4) 0.004(4) 0.001(4)
C16 0.053(10) 0.050(11) 0.031(8) 0.003(7) -0.007(7) 0.000(8)
C17 0.038(6) 0.033(7) 0.036(6) 0.013(6) -0.002(6) -0.004(6)
C18 0.038(9) 0.037(10) 0.049(9) 0.008(8) 0.000(8) 0.000(7)
C19 0.038(8) 0.043(10) 0.034(8) 0.008(7) -0.001(7) -0.008(7)
C20 0.044(16) 0.016(10) 0.06(3) -0.013(10) -0.009(14) 0.010(9)
C21 0.033(12) 0.06(2) 0.11(3) -0.001(18) -0.024(14) 0.026(14)
C22 0.10(3) 0.12(4) 0.03(2) -0.04(2) 0.015(18) -0.03(3)
C23 0.045(11) 0.046(11) 0.050(9) -0.009(8) -0.001(8) 0.004(8)
O1 0.16(2) 0.14(3) 0.17(3) 0.04(2) 0.00(2) 0.004(19)
C24 0.135(15) 0.138(16) 0.142(15) 0.012(10) 0.002(10) -0.011(10)
C25 0.082(18) 0.09(2) 0.12(2) -0.004(18) 0.021(17) -0.009(15)
C26 0.22(4) 0.06(2) 0.11(2) 0.006(17) 0.03(3) -0.06(2)
C27 0.25(5) 0.06(2) 0.12(3) -0.055(19) -0.05(3) 0.02(3)

loop_
_atom_type_symbol
_atom_type_description
_atom_type_scat_dispersion_real
_atom_type_scat_dispersion_imag
_atom_type_scat_source
C C 0.0033 0.0016 'International Tables Vol C Tables 4.2.6.8 and 6.1.1.4'
H H 0.0000 0.0000 'International Tables Vol C Tables 4.2.6.8 and 6.1.1.4'
B B 0.0013 0.0007 'International Tables Vol C Tables 4.2.6.8 and 6.1.1.4'
N N 0.0061 0.0033 'International Tables Vol C Tables 4.2.6.8 and 6.1.1.4'
O O 0.0106 0.0060 'International Tables Vol C Tables 4.2.6.8 and 6.1.1.4'
S S 0.1246 0.1234 'International Tables Vol C Tables 4.2.6.8 and 6.1.1.4'
Cu Cu 0.3201 1.2651 'International Tables Vol C Tables 4.2.6.8 and 6.1.1.4'
Br Br -0.2901 2.4595 'International Tables Vol C Tables 4.2.6.8 and 6.1.1.4'
W W -0.8490 6.8722 'International Tables Vol C Tables 4.2.6.8 and 6.1.1.4'

loop_
_geom_angle_atom_site_label_1
_geom_angle_atom_site_label_2
_geom_angle_atom_site_label_3
_geom_angle
_geom_angle_site_symmetry_1
_geom_angle_site_symmetry_3
N6 W1 N2 80.3(2) . .
N6 W1 N4 78.7(3) . .
N2 W1 N4 79.5(3) . .
N6 W1 S2 85.58(18) . .
N2 W1 S2 87.01(19) . .
N4 W1 S2 160.8(2) . .
N6 W1 S1 161.56(17) . .
N2 W1 S1 84.81(18) . .
N4 W1 S1 87.96(19) . .
S2 W1 S1 104.56(7) . .
N6 W1 S3 88.08(18) . .
N2 W1 S3 163.35(18) . .
N4 W1 S3 86.5(2) . .
S2 W1 S3 104.08(7) . .
S1 W1 S3 103.91(8) . .
N6 W1 Cu3 138.64(18) . .
N2 W1 Cu3 93.71(17) . .
N4 W1 Cu3 140.82(19) . .
S2 W1 Cu3 53.13(6) . .
S1 W1 Cu3 52.88(5) . .
S3 W1 Cu3 102.87(5) . .
N6 W1 Cu1 140.20(17) . .
N2 W1 Cu1 136.69(17) . .
N4 W1 Cu1 92.6(2) . .
S2 W1 Cu1 106.57(6) . .
S1 W1 Cu1 52.17(6) . .
S3 W1 Cu1 52.42(5) . .
Cu3 W1 Cu1 66.07(3) . .
N6 W1 Cu2 94.57(16) . .
N2 W1 Cu2 139.86(19) . .
N4 W1 Cu2 138.9(2) . .
S2 W1 Cu2 52.85(6) . .
S1 W1 Cu2 103.84(5) . .
S3 W1 Cu2 52.51(5) . .
Cu3 W1 Cu2 64.20(3) . .
Cu1 W1 Cu2 66.82(3) . .
Cu1 S1 Cu3 81.70(7) . .
Cu1 S1 W1 72.51(6) . .
Cu3 S1 W1 71.93(7) . .
Cu2 S2 Cu3 78.59(8) . .
Cu2 S2 W1 72.36(7) . .
Cu3 S2 W1 71.85(7) . .
Cu1 S3 Cu2 82.77(7) . .
Cu1 S3 W1 72.12(6) . .
Cu2 S3 W1 72.27(6) . .
S1 Cu1 S3 110.01(9) . .
S1 Cu1 Br1 120.40(7) . .
S3 Cu1 Br1 124.91(7) . .
S1 Cu1 W1 55.32(6) . .
S3 Cu1 W1 55.46(6) . .
Br1 Cu1 W1 167.92(5) . .
S1 Cu1 Cu3 49.52(6) . .
S3 Cu1 Cu3 97.94(7) . .
Br1 Cu1 Cu3 130.92(5) . .
W1 Cu1 Cu3 56.89(3) . .
S1 Cu1 Cu2 98.23(7) . .
S3 Cu1 Cu2 48.75(6) . .
Br1 Cu1 Cu2 134.06(5) . .
W1 Cu1 Cu2 56.76(3) . .
Cu3 Cu1 Cu2 58.05(4) . .
S3 Cu2 S2 108.62(8) . .
S3 Cu2 Br2 120.48(7) . .
S2 Cu2 Br2 119.06(7) . .
S3 Cu2 W1 55.21(6) . .
S2 Cu2 W1 54.80(6) . .
Br2 Cu2 W1 158.87(5) . .
S3 Cu2 Br3 109.67(7) . .
S2 Cu2 Br3 105.12(7) . .
Br2 Cu2 Br3 90.81(4) . .
W1 Cu2 Br3 110.23(4) . .
S3 Cu2 Cu3 99.69(6) . .
S2 Cu2 Cu3 50.74(6) . .
Br2 Cu2 Cu3 137.60(5) . .
W1 Cu2 Cu3 57.65(3) . .
Br3 Cu2 Cu3 61.15(3) . .
S3 Cu2 Cu1 48.48(6) . .
S2 Cu2 Cu1 99.61(6) . .
Br2 Cu2 Cu1 139.53(5) . .
W1 Cu2 Cu1 56.43(3) . .
Br3 Cu2 Cu1 66.46(3) . .
Cu3 Cu2 Cu1 60.32(3) . .
S1 Cu3 S2 108.64(8) . .
S1 Cu3 Br2 122.94(7) . 3_655
S2 Cu3 Br2 118.64(7) . 3_655
S1 Cu3 W1 55.19(6) . .
S2 Cu3 W1 55.02(6) . .
Br2 Cu3 W1 162.43(5) 3_655 .
S1 Cu3 Cu2 100.73(6) . .
S2 Cu3 Cu2 50.67(6) . .
Br2 Cu3 Cu2 133.38(5) 3_655 .
W1 Cu3 Cu2 58.15(3) . .
S1 Cu3 Br3 110.87(7) . .
S2 Cu3 Br3 102.28(6) . .
Br2 Cu3 Br3 89.12(4) 3_655 .
W1 Cu3 Br3 108.02(4) . .
Cu2 Cu3 Br3 58.06(3) . .
S1 Cu3 Cu1 48.79(6) . .
S2 Cu3 Cu1 100.66(6) . .
Br2 Cu3 Cu1 137.47(5) 3_655 .
W1 Cu3 Cu1 57.04(3) . .
Cu2 Cu3 Cu1 61.63(3) . .
Br3 Cu3 Cu1 65.87(4) . .
Cu3 Br2 Cu2 88.29(4) 3_655 .
Cu2 Br3 Cu2 101.23(6) 3_655 .
Cu2 Br3 Cu3 72.29(4) 3_655 .
Cu2 Br3 Cu3 60.79(3) . .
Cu2 Br3 Cu3 60.79(3) 3_655 3_655
Cu2 Br3 Cu3 72.29(4) . 3_655
Cu3 Br3 Cu3 102.75(6) . 3_655
N3 B1 N1 110.3(8) . .
N3 B1 N5 108.5(8) . .
N1 B1 N5 108.7(8) . .
C2 N1 N2 110.6(7) . .
C2 N1 B1 129.2(8) . .
N2 N1 B1 120.0(7) . .
C4 N2 N1 105.4(7) . .
C4 N2 W1 132.8(5) . .
N1 N2 W1 121.5(5) . .
N4 N3 C7 110.5(8) . .
N4 N3 B1 120.7(7) . .
C7 N3 B1 128.6(8) . .
N3 N4 C9 107.0(7) . .
N3 N4 W1 121.3(6) . .
C9 N4 W1 131.6(6) . .
C12 N5 N6 110.3(7) . .
C12 N5 B1 128.7(7) . .
N6 N5 B1 120.6(7) . .
C14 N6 N5 105.7(7) . .
C14 N6 W1 133.5(5) . .
N5 N6 W1 120.3(5) . .
N1 C2 C3 107.3(8) . .
N1 C2 C1 122.9(9) . .
C3 C2 C1 129.8(9) . .
C2 C3 C4 107.2(8) . .
N2 C4 C3 109.5(8) . .
N2 C4 C5 126.7(7) . .
C3 C4 C5 123.8(8) . .
C8 C7 N3 108.0(8) . .
C8 C7 C6 128.1(10) . .
N3 C7 C6 123.9(11) . .
C7 C8 C9 107.2(9) . .
N4 C9 C8 107.3(9) . .
N4 C9 C10 127.9(9) . .
C8 C9 C10 124.7(10) . .
C13 C12 N5 107.5(7) . .
C13 C12 C11 128.9(8) . .
N5 C12 C11 123.6(8) . .
C12 C13 C14 107.9(8) . .
N6 C14 C13 108.6(7) . .
N6 C14 C15 126.5(7) . .
C13 C14 C15 124.8(8) . .
C18 N7 C18 180.0(2) 5_656 .
C18 N7 C16 70.9(9) 5_656 .
C18 N7 C16 109.1(9) . .
C18 N7 C16 109.1(9) 5_656 5_656
C18 N7 C16 70.9(9) . 5_656
C16 N7 C16 180.000(2) . 5_656
C18 N7 C17 114.3(9) 5_656 5_656
C18 N7 C17 65.7(9) . 5_656
C16 N7 C17 69.1(9) . 5_656
C16 N7 C17 110.9(9) 5_656 5_656
C18 N7 C17 65.7(9) 5_656 .
C18 N7 C17 114.3(9) . .
C16 N7 C17 110.9(9) . .
C16 N7 C17 69.1(9) 5_656 .
C17 N7 C17 180.0(13) 5_656 .
C18 N7 C19 112.9(9) 5_656 5_656
C18 N7 C19 67.1(9) . 5_656
C16 N7 C19 73.2(9) . 5_656
C16 N7 C19 106.8(9) 5_656 5_656
C17 N7 C19 102.4(8) 5_656 5_656
C17 N7 C19 77.6(8) . 5_656
C18 N7 C19 67.1(9) 5_656 .
C18 N7 C19 112.9(9) . .
C16 N7 C19 106.8(9) . .
C16 N7 C19 73.2(9) 5_656 .
C17 N7 C19 77.6(8) 5_656 .
C17 N7 C19 102.4(8) . .
C19 N7 C19 180.0(7) 5_656 .
C20 C16 N7 112(2) . .
N7 C17 C21 98.6(13) . .
N7 C18 C22 116(2) . .
N7 C19 C23 100.1(15) . .
C24 O1 C26 109(3) . .
O1 C24 C25 126(3) . .
O1 C26 C27 94(3) . .
C28 O2 C28 134(9) 3 .
O2 C28 C29 162(7) . .

loop_
_geom_bond_atom_site_label_1
_geom_bond_atom_site_label_2
_geom_bond_distance
_geom_bond_site_symmetry_2
W1 N6 2.287(7) .
W1 N2 2.288(7) .
W1 N4 2.290(7) .
W1 S2 2.299(2) .
W1 S1 2.303(2) .
W1 S3 2.312(2) .
W1 Cu3 2.6662(11) .
W1 Cu1 2.6707(12) .
W1 Cu2 2.6809(11) .
S1 Cu1 2.212(2) .
S1 Cu3 2.236(2) .
S2 Cu2 2.242(2) .
S2 Cu3 2.245(2) .
S3 Cu1 2.224(2) .
S3 Cu2 2.233(2) .
Cu1 Br1 2.3123(14) .
Cu1 Cu3 2.9094(15) .
Cu1 Cu2 2.9467(15) .
Cu2 Br2 2.3884(12) .
Cu2 Br3 2.7627(13) .
Cu2 Cu3 2.8416(14) .
Cu3 Br2 2.3666(12) 3_655
Cu3 Br3 2.8513(13) .
Br2 Cu3 2.3666(12) 3_655
Br3 Cu2 2.7627(13) 3_655
Br3 Cu3 2.8513(13) 3_655
B1 N3 1.507(14) .
B1 N1 1.512(13) .
B1 N5 1.535(13) .
N1 C2 1.354(11) .
N1 N2 1.370(9) .
N2 C4 1.366(11) .
N3 N4 1.360(10) .
N3 C7 1.361(12) .
N4 C9 1.368(13) .
N5 C12 1.346(11) .
N5 N6 1.375(9) .
N6 C14 1.343(11) .
C1 C2 1.488(12) .
C2 C3 1.367(13) .
C3 C4 1.379(12) .
C4 C5 1.493(12) .
C6 C7 1.488(13) .
C7 C8 1.349(15) .
C8 C9 1.429(13) .
C9 C10 1.494(15) .
C11 C12 1.496(11) .
C12 C13 1.332(12) .
C13 C14 1.394(12) .
C14 C15 1.487(11) .
N7 C18 1.435(17) 5_656
N7 C18 1.435(17) .
N7 C16 1.521(15) .
N7 C16 1.521(15) 5_656
N7 C17 1.536(15) 5_656
N7 C17 1.536(15) .
N7 C19 1.594(15) 5_656
N7 C19 1.594(15) .
C16 C20 1.48(4) .
C17 C21 1.76(4) .
C18 C22 1.69(5) .
C19 C23 1.79(4) .
O1 C24 1.420(18) .
O1 C26 1.470(19) .
C24 C25 1.456(18) .
C26 C27 1.524(19) .
O2 C28 1.442(19) 3
O2 C28 1.442(19) .
C28 C29 1.525(19) .
